data_4343263
loop_
_publ_author_name
'Wambach, Truman C.'
'Fryzuk, Michael D.'

_publ_section_title
;
 Ruthenium Complexes Stabilized by Bidentate Enamido-Phosphine Ligands:
 Aspects of Cooperative H2 Activation.
;
_journal_issue 12
_journal_name_full 'Inorganic chemistry'
_journal_page_first 5888
_journal_page_last 5896
_journal_paper_doi 10.1021/acs.inorgchem.5b00672
_journal_volume 54
_journal_year 2015
_chemical_formula_moiety 'C35 H63 N O P2 Ru'
_chemical_formula_sum 'C35 H63 N O P2 Ru'
_chemical_formula_weight 676.87
_chemical_name_systematic
;
 ?
;
_space_group_crystal_system triclinic
_space_group_IT_number 2
_space_group_name_Hall '-P 1'
_space_group_name_H-M_alt 'P -1'
_symmetry_space_group_name_Hall '-P 1'
_symmetry_space_group_name_H-M 'P -1'
_atom_sites_solution_hydrogens mixed
_atom_sites_solution_primary direct
_audit_creation_date 2015-05-11
_audit_creation_method
;
Olex2 1.2
(compiled 2015.01.26 svn.r3150 for OlexSys, GUI svn.r4998)
;
_cell_angle_alpha 83.077(2)
_cell_angle_beta 72.810(2)
_cell_angle_gamma 63.467(2)
_cell_formula_units_Z 2
_cell_length_a 11.4257(12)
_cell_length_b 11.6638(12)
_cell_length_c 15.9264(17)
_cell_measurement_reflns_used 9983
_cell_measurement_temperature 100
_cell_measurement_theta_max 30.069
_cell_measurement_theta_min 2.352
_cell_volume 1813.9(3)
_computing_molecular_graphics 'Olex2 (Dolomanov et al., 2009)'
_computing_publication_material 'Olex2 (Dolomanov et al., 2009)'
_computing_structure_refinement 'ShelXL (Sheldrick, 2008)'
_computing_structure_solution 'ShelXS (Sheldrick, 2008)'
_diffrn_ambient_temperature 100
_diffrn_measured_fraction_theta_full 1.000
_diffrn_measured_fraction_theta_max 0.995
_diffrn_measurement_device_type 'Bruker APEX-II CCD'
_diffrn_measurement_method '\f and \w scans'
_diffrn_radiation_type MoK\a
_diffrn_radiation_wavelength 0.71073
_diffrn_reflns_av_R_equivalents 0.0260
_diffrn_reflns_av_unetI/netI 0.0256
_diffrn_reflns_laue_measured_fraction_full 1.000
_diffrn_reflns_laue_measured_fraction_max 0.995
_diffrn_reflns_limit_h_max 16
_diffrn_reflns_limit_h_min -16
_diffrn_reflns_limit_k_max 16
_diffrn_reflns_limit_k_min -16
_diffrn_reflns_limit_l_max 22
_diffrn_reflns_limit_l_min -22
_diffrn_reflns_number 40408
_diffrn_reflns_point_group_measured_fraction_full 1.000
_diffrn_reflns_point_group_measured_fraction_max 0.995
_diffrn_reflns_theta_full 25.242
_diffrn_reflns_theta_max 30.106
_diffrn_reflns_theta_min 1.952
_diffrn_standards_number 0
_exptl_absorpt_coefficient_mu 0.546
_exptl_absorpt_correction_T_max 0.7460
_exptl_absorpt_correction_T_min 0.7018
_exptl_absorpt_correction_type multi-scan
_exptl_absorpt_process_details
;
SADABS-2012/1 (Bruker,2012) was used for absorption correction.
wR2(int) was 0.0393 before and 0.0364 after correction.
The Ratio of minimum to maximum transmission is 0.9408.
The \l/2 correction factor is 0.0015.
;
_exptl_crystal_colour red
_exptl_crystal_colour_primary red
_exptl_crystal_density_diffrn 1.239
_exptl_crystal_description Prism
_exptl_crystal_F_000 724
_exptl_crystal_size_max 0.23
_exptl_crystal_size_mid 0.14
_exptl_crystal_size_min 0.13
_refine_diff_density_max 1.439
_refine_diff_density_min -0.588
_refine_diff_density_rms 0.074
_refine_ls_extinction_method none
_refine_ls_goodness_of_fit_ref 1.040
_refine_ls_hydrogen_treatment mixed
_refine_ls_matrix_type full
_refine_ls_number_parameters 381
_refine_ls_number_reflns 10650
_refine_ls_number_restraints 0
_refine_ls_restrained_S_all 1.040
_refine_ls_R_factor_all 0.0322
_refine_ls_R_factor_gt 0.0279
_refine_ls_shift/su_max 0.001
_refine_ls_shift/su_mean 0.000
_refine_ls_structure_factor_coef Fsqd
_refine_ls_weighting_details
;
 w=1/[\s^2^(Fo^2^)+(0.0271P)^2^+1.8114P]
 where P=(Fo^2^+2Fc^2^)/3
;
_refine_ls_weighting_scheme calc
_refine_ls_wR_factor_gt 0.0667
_refine_ls_wR_factor_ref 0.0687
_reflns_Friedel_coverage 0.000
_reflns_number_gt 9736
_reflns_number_total 10650
_reflns_threshold_expression 'I > 2\s(I)'
_cod_data_source_file ic5b00672_si_002.cif
_cod_data_source_block mf1000
_cod_depositor_comments 'Adding full bibliography for 4343262--4343264.cif.'
_cod_database_code 4343263
_shelxl_version_number 2012-9
_shelx_space_group_comment
;
The symmetry employed for this shelxl refinement is uniquely defined
by the following loop, which should always be used as a source of
symmetry information in preference to the above space-group names.
They are only intended as comments.
;
_olex2_refinement_description
;
1. Fixed Uiso
 At 1.2 times of:
  All C(H) groups, All C(H,H) groups
 At 1.5 times of:
  All C(H,H,H) groups
2.a Ternary CH refined with riding coordinates:
 C7(H7), C10(H10), C12(H12), C16(H16), C32(H32)
2.b Secondary CH2 refined with riding coordinates:
 C6(H6A,H6B), C17(H17A,H17B), C34(H34A,H34B)
2.c Aromatic/amide H refined with riding coordinates:
 C21(H21), C25(H25), C26(H26)
2.d Idealised Me refined as rotating group:
 C14(H14A,H14B,H14C), C18(H18A,H18B,H18C), C23(H23A,H23B,H23C), C24(H24A,H24B,
 H24C), C27(H27A,H27B,H27C), C28(H28A,H28B,H28C), C29(H29A,H29B,H29C), C30(H30A,
 H30B,H30C), C31(H31A,H31B,H31C), C35(H35A,H35B,H35C), C106(H10A,H10B,H10C),
 C105(H10D,H10E,H10F), C110(H11A,H11B,H11C), C107(H10G,H10H,H10I), C112(H11D,
 H11E,H11F), C117(H11G,H11H,H11I)
;
_olex2_submission_special_instructions 'No special instructions were received'

loop_
_space_group_symop_operation_xyz
'x, y, z'
'-x, -y, -z'

loop_
_atom_site_label
_atom_site_type_symbol
_atom_site_fract_x
_atom_site_fract_y
_atom_site_fract_z
_atom_site_U_iso_or_equiv
_atom_site_adp_type
_atom_site_occupancy
_atom_site_site_symmetry_order
_atom_site_calc_flag
_atom_site_refinement_flags_posn
Ru1 Ru 0.65104(2) 0.13196(2) 0.22160(2) 0.00850(3) Uani 1 1 d .
P1 P 0.85046(4) 0.00677(3) 0.26609(2) 0.00933(7) Uani 1 1 d .
P2 P 0.43525(4) 0.22680(4) 0.18593(3) 0.01024(7) Uani 1 1 d .
N1 N 0.65179(12) 0.27601(12) 0.29290(8) 0.0103(2) Uani 1 1 d .
C4 C 0.75710(14) 0.23925(14) 0.33064(9) 0.0098(2) Uani 1 1 d .
C5 C 0.85767(15) 0.11707(14) 0.32937(10) 0.0112(3) Uani 1 1 d .
C6 C 0.77573(15) 0.32826(14) 0.38310(10) 0.0127(3) Uani 1 1 d .
H6A H 0.7063 0.3532 0.4388 0.015 Uiso 1 1 calc R
H6B H 0.7727 0.4047 0.3503 0.015 Uiso 1 1 calc R
C7 C 0.38950(15) 0.36852(14) 0.42446(10) 0.0128(3) Uani 1 1 d .
H7 H 0.4143 0.2937 0.3892 0.015 Uiso 1 1 calc R
C9 C 0.56559(14) 0.41120(13) 0.29981(10) 0.0103(2) Uani 1 1 d .
C10 C 0.33502(15) 0.13471(15) 0.23946(11) 0.0151(3) Uani 1 1 d .
H10 H 0.2510 0.1729 0.2209 0.018 Uiso 1 1 calc R
C11 C 0.43796(15) 0.45934(14) 0.36343(10) 0.0114(3) Uani 1 1 d .
C12 C 0.30844(15) 0.39559(14) 0.21732(10) 0.0127(3) Uani 1 1 d .
H12 H 0.3121 0.4083 0.2761 0.015 Uiso 1 1 calc R
C13 C 0.84394(17) -0.12929(15) 0.34088(10) 0.0157(3) Uani 1 1 d .
C14 C 0.81215(18) -0.22028(16) 0.29930(12) 0.0196(3) Uani 1 1 d .
H14A H 0.7245 -0.1742 0.2883 0.029 Uiso 1 1 calc GR
H14B H 0.8118 -0.2893 0.3387 0.029 Uiso 1 1 calc GR
H14C H 0.8802 -0.2542 0.2449 0.029 Uiso 1 1 calc GR
C16 C 0.45675(16) 0.20390(16) 0.06693(11) 0.0168(3) Uani 1 1 d .
H16 H 0.5017 0.1108 0.0575 0.020 Uiso 1 1 calc R
C17 C 0.91669(18) 0.24640(17) 0.39709(14) 0.0244(4) Uani 1 1 d .
H17A H 0.9851 0.2649 0.3529 0.029 Uiso 1 1 calc R
H17B H 0.9185 0.2634 0.4547 0.029 Uiso 1 1 calc R
C18 C 1.04331(17) -0.16757(17) 0.12471(11) 0.0203(3) Uani 1 1 d .
H18A H 1.0661 -0.2399 0.1628 0.030 Uiso 1 1 calc GR
H18B H 1.1186 -0.1826 0.0735 0.030 Uiso 1 1 calc GR
H18C H 0.9650 -0.1557 0.1074 0.030 Uiso 1 1 calc GR
C19 C 1.01186(15) -0.04729(16) 0.17326(10) 0.0162(3) Uani 1 1 d .
C20 C 0.61149(15) 0.49607(14) 0.24493(10) 0.0126(3) Uani 1 1 d .
C21 C 0.40292(17) 0.67567(15) 0.31610(11) 0.0168(3) Uani 1 1 d .
H21 H 0.3486 0.7636 0.3216 0.020 Uiso 1 1 calc R
C23 C 0.45935(17) 0.31974(16) 0.49934(11) 0.0183(3) Uani 1 1 d .
H23A H 0.5552 0.2701 0.4750 0.028 Uiso 1 1 calc GR
H23B H 0.4219 0.2673 0.5379 0.028 Uiso 1 1 calc GR
H23C H 0.4444 0.3915 0.5318 0.028 Uiso 1 1 calc GR
C24 C 0.23449(16) 0.42792(15) 0.46407(11) 0.0165(3) Uani 1 1 d .
H24A H 0.2083 0.4934 0.5061 0.025 Uiso 1 1 calc GR
H24B H 0.2079 0.3626 0.4927 0.025 Uiso 1 1 calc GR
H24C H 0.1905 0.4648 0.4181 0.025 Uiso 1 1 calc GR
C25 C 0.35793(16) 0.59221(14) 0.36955(10) 0.0140(3) Uani 1 1 d .
H25 H 0.2730 0.6251 0.4102 0.017 Uiso 1 1 calc R
C26 C 0.52869(17) 0.62817(15) 0.25450(11) 0.0164(3) Uani 1 1 d .
H26 H 0.5584 0.6847 0.2191 0.020 Uiso 1 1 calc R
C27 C 0.15801(16) 0.43307(16) 0.22682(12) 0.0197(3) Uani 1 1 d .
H27A H 0.1463 0.4272 0.1705 0.030 Uiso 1 1 calc GR
H27B H 0.1039 0.5194 0.2491 0.030 Uiso 1 1 calc GR
H27C H 0.1298 0.3760 0.2669 0.030 Uiso 1 1 calc GR
C28 C 0.35140(16) 0.49269(15) 0.15902(11) 0.0167(3) Uani 1 1 d .
H28A H 0.4470 0.4656 0.1498 0.025 Uiso 1 1 calc GR
H28B H 0.3014 0.5754 0.1874 0.025 Uiso 1 1 calc GR
H28C H 0.3327 0.4978 0.1034 0.025 Uiso 1 1 calc GR
C29 C 0.98042(19) -0.21094(18) 0.36515(13) 0.0255(4) Uani 1 1 d .
H29A H 1.0505 -0.2536 0.3133 0.038 Uiso 1 1 calc GR
H29B H 0.9697 -0.2735 0.4079 0.038 Uiso 1 1 calc GR
H29C H 1.0051 -0.1560 0.3892 0.038 Uiso 1 1 calc GR
C30 C 0.55544(18) 0.25286(18) 0.00510(11) 0.0212(3) Uani 1 1 d .
H30A H 0.5175 0.3443 0.0111 0.032 Uiso 1 1 calc GR
H30B H 0.5702 0.2308 -0.0545 0.032 Uiso 1 1 calc GR
H30C H 0.6404 0.2142 0.0200 0.032 Uiso 1 1 calc GR
C31 C 0.29419(17) 0.14584(18) 0.33977(11) 0.0206(3) Uani 1 1 d .
H31A H 0.3742 0.1059 0.3604 0.031 Uiso 1 1 calc GR
H31B H 0.2363 0.1039 0.3648 0.031 Uiso 1 1 calc GR
H31C H 0.2464 0.2347 0.3571 0.031 Uiso 1 1 calc GR
C32 C 0.74930(16) 0.44373(15) 0.17632(10) 0.0147(3) Uani 1 1 d .
H32 H 0.8084 0.3634 0.1989 0.018 Uiso 1 1 calc R
C34 C 0.94331(17) 0.10751(16) 0.38933(12) 0.0205(3) Uani 1 1 d .
H34A H 1.0389 0.0538 0.3633 0.025 Uiso 1 1 calc R
H34B H 0.9140 0.0737 0.4462 0.025 Uiso 1 1 calc R
C35 C 0.40818(18) -0.00782(16) 0.21206(14) 0.0240(4) Uani 1 1 d .
H35A H 0.4298 -0.0150 0.1493 0.036 Uiso 1 1 calc GR
H35B H 0.3500 -0.0487 0.2395 0.036 Uiso 1 1 calc GR
H35C H 0.4904 -0.0487 0.2303 0.036 Uiso 1 1 calc GR
O2 O 0.73028(13) -0.07383(13) 0.09268(10) 0.0300(3) Uani 1 1 d .
C100 C 0.69625(16) 0.00620(16) 0.14415(11) 0.0176(3) Uani 1 1 d .
C106 C 0.73564(18) 0.41168(18) 0.09020(11) 0.0220(3) Uani 1 1 d .
H10A H 0.7009 0.3485 0.1008 0.033 Uiso 1 1 calc GR
H10B H 0.8232 0.3787 0.0480 0.033 Uiso 1 1 calc GR
H10C H 0.6743 0.4878 0.0679 0.033 Uiso 1 1 calc GR
C105 C 0.81964(19) 0.53309(19) 0.15919(13) 0.0251(4) Uani 1 1 d .
H10D H 0.7686 0.6097 0.1317 0.038 Uiso 1 1 calc GR
H10E H 0.9099 0.4905 0.1212 0.038 Uiso 1 1 calc GR
H10F H 0.8244 0.5549 0.2139 0.038 Uiso 1 1 calc GR
C110 C 0.32621(18) 0.25025(18) 0.03836(12) 0.0227(3) Uani 1 1 d .
H11A H 0.2672 0.2166 0.0772 0.034 Uiso 1 1 calc GR
H11B H 0.3484 0.2210 -0.0206 0.034 Uiso 1 1 calc GR
H11C H 0.2811 0.3422 0.0406 0.034 Uiso 1 1 calc GR
C107 C 0.9835(2) 0.06678(18) 0.10796(12) 0.0249(4) Uani 1 1 d .
H10G H 0.9154 0.0721 0.0819 0.037 Uiso 1 1 calc GR
H10H H 1.0657 0.0532 0.0627 0.037 Uiso 1 1 calc GR
H10I H 0.9518 0.1452 0.1391 0.037 Uiso 1 1 calc GR
C112 C 0.7330(2) -0.06997(18) 0.42483(12) 0.0246(4) Uani 1 1 d .
H11D H 0.7575 -0.0194 0.4534 0.037 Uiso 1 1 calc GR
H11E H 0.7225 -0.1367 0.4634 0.037 Uiso 1 1 calc GR
H11F H 0.6489 -0.0164 0.4108 0.037 Uiso 1 1 calc GR
C117 C 1.13435(18) -0.0619(2) 0.20126(13) 0.0273(4) Uani 1 1 d .
H11G H 1.1134 0.0161 0.2292 0.041 Uiso 1 1 calc GR
H11H H 1.2108 -0.0796 0.1505 0.041 Uiso 1 1 calc GR
H11I H 1.1559 -0.1313 0.2418 0.041 Uiso 1 1 calc GR
H H 0.588(3) 0.061(3) 0.2844(18) 0.048(8) Uiso 1 1 d .

loop_
_atom_site_aniso_label
_atom_site_aniso_U_11
_atom_site_aniso_U_22
_atom_site_aniso_U_33
_atom_site_aniso_U_23
_atom_site_aniso_U_13
_atom_site_aniso_U_12
Ru1 0.00882(5) 0.00764(5) 0.01046(6) -0.00003(4) -0.00508(4) -0.00324(4)
P1 0.00937(15) 0.00822(16) 0.01067(16) -0.00014(12) -0.00498(13) -0.00259(12)
P2 0.01032(16) 0.00971(16) 0.01286(17) 0.00093(13) -0.00638(13) -0.00439(13)
N1 0.0108(5) 0.0082(5) 0.0131(6) 0.0003(4) -0.0064(5) -0.0031(4)
C4 0.0118(6) 0.0113(6) 0.0086(6) 0.0008(5) -0.0043(5) -0.0062(5)
C5 0.0122(6) 0.0107(6) 0.0125(6) -0.0003(5) -0.0065(5) -0.0045(5)
C6 0.0142(6) 0.0111(6) 0.0150(7) -0.0015(5) -0.0083(5) -0.0043(5)
C7 0.0130(6) 0.0116(6) 0.0137(7) 0.0009(5) -0.0048(5) -0.0046(5)
C9 0.0133(6) 0.0077(6) 0.0122(6) 0.0003(5) -0.0076(5) -0.0040(5)
C10 0.0138(7) 0.0143(7) 0.0219(8) 0.0043(6) -0.0090(6) -0.0085(5)
C11 0.0136(6) 0.0098(6) 0.0126(6) 0.0006(5) -0.0077(5) -0.0043(5)
C12 0.0128(6) 0.0112(6) 0.0149(7) 0.0007(5) -0.0067(5) -0.0042(5)
C13 0.0215(7) 0.0136(7) 0.0154(7) 0.0035(5) -0.0080(6) -0.0094(6)
C14 0.0254(8) 0.0122(7) 0.0220(8) 0.0002(6) -0.0054(7) -0.0094(6)
C16 0.0179(7) 0.0187(7) 0.0160(7) -0.0016(6) -0.0088(6) -0.0068(6)
C17 0.0233(8) 0.0185(8) 0.0361(10) -0.0059(7) -0.0200(8) -0.0043(6)
C18 0.0175(7) 0.0199(8) 0.0190(8) -0.0062(6) -0.0012(6) -0.0048(6)
C19 0.0124(7) 0.0225(8) 0.0138(7) -0.0044(6) -0.0025(6) -0.0072(6)
C20 0.0163(7) 0.0127(7) 0.0129(6) 0.0026(5) -0.0086(5) -0.0076(5)
C21 0.0218(7) 0.0082(6) 0.0211(8) 0.0011(5) -0.0118(6) -0.0036(6)
C23 0.0184(7) 0.0208(8) 0.0161(7) 0.0057(6) -0.0071(6) -0.0086(6)
C24 0.0143(7) 0.0154(7) 0.0178(7) -0.0006(6) -0.0040(6) -0.0048(6)
C25 0.0151(7) 0.0116(7) 0.0147(7) -0.0011(5) -0.0075(6) -0.0027(5)
C26 0.0231(8) 0.0117(7) 0.0190(7) 0.0050(6) -0.0114(6) -0.0091(6)
C27 0.0128(7) 0.0164(7) 0.0283(9) -0.0010(6) -0.0082(6) -0.0031(6)
C28 0.0194(7) 0.0122(7) 0.0203(8) 0.0035(6) -0.0103(6) -0.0061(6)
C29 0.0287(9) 0.0194(8) 0.0284(9) 0.0043(7) -0.0148(8) -0.0071(7)
C30 0.0209(8) 0.0283(9) 0.0139(7) -0.0008(6) -0.0049(6) -0.0098(7)
C31 0.0185(7) 0.0266(9) 0.0216(8) 0.0081(7) -0.0080(6) -0.0144(7)
C32 0.0157(7) 0.0165(7) 0.0151(7) 0.0036(5) -0.0065(6) -0.0090(6)
C34 0.0215(8) 0.0157(7) 0.0282(9) -0.0012(6) -0.0185(7) -0.0037(6)
C35 0.0221(8) 0.0141(8) 0.0413(11) 0.0041(7) -0.0134(8) -0.0105(6)
O2 0.0228(6) 0.0255(7) 0.0403(8) -0.0191(6) -0.0164(6) 0.0003(5)
C100 0.0133(7) 0.0169(7) 0.0236(8) -0.0037(6) -0.0109(6) -0.0028(6)
C106 0.0213(8) 0.0302(9) 0.0173(8) -0.0022(7) -0.0052(6) -0.0131(7)
C105 0.0257(9) 0.0291(9) 0.0285(9) 0.0022(7) -0.0066(7) -0.0198(8)
C110 0.0245(8) 0.0265(9) 0.0232(8) 0.0015(7) -0.0151(7) -0.0112(7)
C107 0.0271(9) 0.0275(9) 0.0191(8) 0.0006(7) -0.0027(7) -0.0133(7)
C112 0.0308(9) 0.0211(8) 0.0196(8) 0.0015(6) -0.0037(7) -0.0116(7)
C117 0.0167(8) 0.0366(11) 0.0274(9) -0.0070(8) -0.0054(7) -0.0090(7)

loop_
_atom_type_symbol
_atom_type_description
_atom_type_scat_dispersion_real
_atom_type_scat_dispersion_imag
_atom_type_scat_source
C C 0.0033 0.0016 'International Tables Vol C Tables 4.2.6.8 and 6.1.1.4'
H H 0.0000 0.0000 'International Tables Vol C Tables 4.2.6.8 and 6.1.1.4'
N N 0.0061 0.0033 'International Tables Vol C Tables 4.2.6.8 and 6.1.1.4'
O O 0.0106 0.0060 'International Tables Vol C Tables 4.2.6.8 and 6.1.1.4'
P P 0.1023 0.0942 'International Tables Vol C Tables 4.2.6.8 and 6.1.1.4'
Ru Ru -1.2594 0.8363 'International Tables Vol C Tables 4.2.6.8 and 6.1.1.4'

loop_
_geom_angle_atom_site_label_1
_geom_angle_atom_site_label_2
_geom_angle_atom_site_label_3
_geom_angle
P1 Ru1 P2 169.060(13)
N1 Ru1 P1 81.05(3)
N1 Ru1 P2 106.19(3)
C100 Ru1 P1 90.21(5)
C100 Ru1 P2 84.50(5)
C100 Ru1 N1 164.25(6)
C5 P1 Ru1 102.56(5)
C5 P1 C13 106.57(7)
C5 P1 C19 105.73(7)
C13 P1 Ru1 114.88(5)
C13 P1 C19 111.66(7)
C19 P1 Ru1 114.26(5)
C10 P2 Ru1 109.71(5)
C10 P2 C16 101.03(7)
C12 P2 Ru1 121.95(5)
C12 P2 C10 102.21(7)
C12 P2 C16 107.60(7)
C16 P2 Ru1 111.95(5)
C4 N1 Ru1 117.05(9)
C4 N1 C9 113.44(12)
C9 N1 Ru1 129.13(9)
N1 C4 C6 124.69(13)
C5 C4 N1 125.24(13)
C5 C4 C6 110.04(12)
C4 C5 P1 113.94(11)
C4 C5 C34 110.74(13)
C34 C5 P1 135.13(11)
C4 C6 C17 103.29(12)
C11 C7 C23 112.43(12)
C11 C7 C24 112.95(12)
C24 C7 C23 109.15(13)
C11 C9 N1 120.05(13)
C11 C9 C20 120.38(13)
C20 C9 N1 119.52(13)
C31 C10 P2 111.80(11)
C31 C10 C35 109.34(14)
C35 C10 P2 113.55(11)
C9 C11 C7 120.64(13)
C25 C11 C7 120.95(13)
C25 C11 C9 118.41(14)
C27 C12 P2 118.66(11)
C28 C12 P2 111.93(11)
C28 C12 C27 109.76(13)
C14 C13 P1 111.90(11)
C14 C13 C29 107.44(14)
C29 C13 P1 112.28(11)
C112 C13 P1 106.92(11)
C112 C13 C14 109.85(14)
C112 C13 C29 108.39(14)
C30 C16 P2 112.88(11)
C110 C16 P2 116.54(12)
C110 C16 C30 111.13(14)
C34 C17 C6 106.09(13)
C18 C19 P1 113.78(11)
C18 C19 C107 108.21(14)
C107 C19 P1 103.85(11)
C117 C19 P1 112.97(12)
C117 C19 C18 111.09(14)
C117 C19 C107 106.29(15)
C9 C20 C32 120.22(13)
C26 C20 C9 119.05(14)
C26 C20 C32 120.73(14)
C26 C21 C25 120.06(14)
C21 C25 C11 121.33(14)
C21 C26 C20 120.76(14)
C20 C32 C106 110.60(13)
C20 C32 C105 113.58(14)
C106 C32 C105 110.42(14)
C5 C34 C17 102.42(13)
O2 C100 Ru1 177.08(16)

loop_
_geom_bond_atom_site_label_1
_geom_bond_atom_site_label_2
_geom_bond_distance
Ru1 P1 2.3576(4)
Ru1 P2 2.4217(4)
Ru1 N1 2.1427(12)
Ru1 C100 1.8228(16)
P1 C5 1.7703(15)
P1 C13 1.8816(16)
P1 C19 1.8864(16)
P2 C10 1.8690(15)
P2 C12 1.8670(15)
P2 C16 1.8740(16)
N1 C4 1.3774(18)
N1 C9 1.4348(18)
C4 C5 1.372(2)
C4 C6 1.527(2)
C5 C34 1.520(2)
C6 C17 1.530(2)
C7 C11 1.527(2)
C7 C23 1.542(2)
C7 C24 1.537(2)
C9 C11 1.414(2)
C9 C20 1.415(2)
C10 C31 1.530(2)
C10 C35 1.540(2)
C11 C25 1.402(2)
C12 C27 1.536(2)
C12 C28 1.536(2)
C13 C14 1.534(2)
C13 C29 1.558(2)
C13 C112 1.520(2)
C16 C30 1.533(2)
C16 C110 1.532(2)
C17 C34 1.523(2)
C18 C19 1.530(2)
C19 C107 1.561(2)
C19 C117 1.525(2)
C20 C26 1.401(2)
C20 C32 1.527(2)
C21 C25 1.388(2)
C21 C26 1.386(2)
C32 C106 1.532(2)
C32 C105 1.535(2)
O2 C100 1.169(2)
